data_7713542
loop_
_publ_author_name
'Roesky, Herbert W.'
'Huo, Shuai-Cong'
'Li, Yao'
'Ji, Peng-Fei'
'Zhang, De-Xiang'
'Yang, Ying'

_publ_section_title
;
 Interaction of Germanium Analogue of Organic Isonitrile with Cu(I) imide
 in Side-on Mode
;
_journal_name_full 'Dalton Transactions'
_journal_paper_doi 10.1039/D3DT02094K
_journal_year 2023
_chemical_formula_sum 'C70 H108 Cu4 Ge2 N8'
_chemical_formula_weight 1460.98
_space_group_crystal_system monoclinic
_space_group_IT_number 14
_space_group_name_Hall '-P 2yn'
_space_group_name_H-M_alt 'P 1 21/n 1'
_atom_sites_solution_hydrogens geom
_audit_creation_method SHELXL-2018/3
_audit_update_record
;
2022-08-12 deposited with the CCDC.	2023-07-20 downloaded from the CCDC.
;
_cell_angle_alpha 90
_cell_angle_beta 101.6620(10)
_cell_angle_gamma 90
_cell_formula_units_Z 2
_cell_length_a 13.4421(2)
_cell_length_b 19.1200(3)
_cell_length_c 14.3811(3)
_cell_measurement_reflns_used 4885
_cell_measurement_temperature 296(2)
_cell_measurement_theta_max 19.86
_cell_measurement_theta_min 2.17
_cell_volume 3619.83(11)
_computing_cell_refinement 'Bruker SMART'
_computing_data_collection 'Bruker SMART'
_computing_data_reduction 'Bruker SAINT'
_computing_molecular_graphics 'Bruker SHELXTL'
_computing_publication_material 'Bruker SHELXTL'
_computing_structure_refinement 'SHELXL-2018/3 (Sheldrick, 2018)'
_computing_structure_solution 'Bruker SHELXTL'
_diffrn_ambient_temperature 296(2)
_diffrn_measured_fraction_theta_full 1.000
_diffrn_measured_fraction_theta_max 0.997
_diffrn_measurement_device_type 'CCD area detector'
_diffrn_measurement_method 'phi and omega scans'
_diffrn_radiation_type MoK\a
_diffrn_radiation_wavelength 0.71073
_diffrn_reflns_av_R_equivalents 0.0674
_diffrn_reflns_av_unetI/netI 0.0839
_diffrn_reflns_Laue_measured_fraction_full 1.000
_diffrn_reflns_Laue_measured_fraction_max 0.997
_diffrn_reflns_limit_h_max 15
_diffrn_reflns_limit_h_min -17
_diffrn_reflns_limit_k_max 24
_diffrn_reflns_limit_k_min -24
_diffrn_reflns_limit_l_max 17
_diffrn_reflns_limit_l_min -18
_diffrn_reflns_number 33050
_diffrn_reflns_point_group_measured_fraction_full 1.000
_diffrn_reflns_point_group_measured_fraction_max 0.997
_diffrn_reflns_theta_full 25.242
_diffrn_reflns_theta_max 27.516
_diffrn_reflns_theta_min 1.892
_exptl_absorpt_coefficient_mu 2.017
_exptl_absorpt_correction_T_max 0.3984
_exptl_absorpt_correction_T_min 0.3453
_exptl_absorpt_correction_type multi-scan
_exptl_absorpt_process_details SADABS
_exptl_crystal_colour green
_exptl_crystal_density_diffrn 1.340
_exptl_crystal_description block
_exptl_crystal_F_000 1528
_exptl_crystal_size_max 0.80
_exptl_crystal_size_mid 0.71
_exptl_crystal_size_min 0.59
_refine_diff_density_max 0.573
_refine_diff_density_min -0.643
_refine_diff_density_rms 0.088
_refine_ls_extinction_method none
_refine_ls_goodness_of_fit_ref 0.975
_refine_ls_hydrogen_treatment constr
_refine_ls_matrix_type full
_refine_ls_number_parameters 398
_refine_ls_number_reflns 8306
_refine_ls_number_restraints 2
_refine_ls_restrained_S_all 0.975
_refine_ls_R_factor_all 0.1337
_refine_ls_R_factor_gt 0.0557
_refine_ls_shift/su_max 0.000
_refine_ls_shift/su_mean 0.000
_refine_ls_structure_factor_coef Fsqd
_refine_ls_weighting_details 'w=1/[\s^2^(Fo^2^)+(0.0828P)^2^] where P=(Fo^2^+2Fc^2^)/3'
_refine_ls_weighting_scheme calc
_refine_ls_wR_factor_gt 0.1309
_refine_ls_wR_factor_ref 0.1644
_reflns_Friedel_coverage 0.000
_reflns_number_gt 4335
_reflns_number_total 8306
_reflns_threshold_expression 'I > 2\s(I)'
_cod_data_source_file d3dt02094k2.cif
_cod_data_source_block ArNNHCGeCu
_cod_original_sg_symbol_H-M 'P 21/n'
_cod_database_code 7713542
_shelx_shelxl_version_number 2018/3
_shelx_space_group_comment
; 
The symmetry employed for this shelxl refinement is uniquely defined 
by the following loop, which should always be used as a source of 
symmetry information in preference to the above space-group names. 
They are only intended as comments. 
;

loop_
_space_group_symop_operation_xyz
'x, y, z'
'-x+1/2, y+1/2, -z+1/2'
'-x, -y, -z'
'x-1/2, -y-1/2, z-1/2'

loop_
_atom_site_label
_atom_site_type_symbol
_atom_site_fract_x
_atom_site_fract_y
_atom_site_fract_z
_atom_site_U_iso_or_equiv
_atom_site_adp_type
_atom_site_occupancy
_atom_site_site_symmetry_order
_atom_site_calc_flag
_atom_site_refinement_flags_posn
_atom_site_refinement_flags_adp
_atom_site_refinement_flags_occupancy
_atom_site_disorder_assembly
_atom_site_disorder_group
Ge1 Ge 0.41786(5) 0.15650(3) 0.38161(4) 0.0618(2) Uani 1 1 d . . . . .
Cu1 Cu 0.37799(4) 0.04937(3) 0.51117(4) 0.04422(18) Uani 1 1 d . . . . .
Cu2 Cu 0.46793(4) 0.02062(3) 0.36913(4) 0.04481(19) Uani 1 1 d . . . . .
N1 N 0.5170(3) 0.2901(2) 0.4421(3) 0.0529(11) Uani 1 1 d . . . . .
N2 N 0.4945(3) 0.2757(2) 0.2927(3) 0.0500(10) Uani 1 1 d . . . . .
N3 N 0.3507(3) 0.0704(2) 0.3817(3) 0.0429(10) Uani 1 1 d . . . . .
N4 N 0.4145(3) 0.0333(2) 0.6436(3) 0.0459(10) Uani 1 1 d . . . . .
C1 C 0.4802(4) 0.2452(3) 0.3721(4) 0.0504(13) Uani 1 1 d . . . . .
C2 C 0.5555(4) 0.3492(3) 0.4052(4) 0.0597(15) Uani 1 1 d . . . . .
C3 C 0.5418(4) 0.3394(3) 0.3115(4) 0.0524(13) Uani 1 1 d . . . . .
C4 C 0.5703(5) 0.3851(3) 0.2377(4) 0.0806(19) Uani 1 1 d . . . . .
H4A H 0.606870 0.425031 0.267353 0.121 Uiso 1 1 calc R U . . .
H4B H 0.510004 0.400401 0.194757 0.121 Uiso 1 1 calc R U . . .
H4C H 0.612461 0.359427 0.203225 0.121 Uiso 1 1 calc R U . . .
C5 C 0.6031(6) 0.4097(3) 0.4649(5) 0.092(2) Uani 1 1 d . . . . .
H5A H 0.663721 0.394167 0.507219 0.137 Uiso 1 1 calc R U . . .
H5B H 0.556107 0.427592 0.501163 0.137 Uiso 1 1 calc R U . . .
H5C H 0.619913 0.445868 0.424443 0.137 Uiso 1 1 calc R U . . .
C6 C 0.5119(5) 0.2823(3) 0.5427(4) 0.0763(18) Uani 0.276(9) 1 d D . P A 2
H6 H 0.496772 0.232077 0.538616 0.092 Uiso 0.276(9) 1 calc R U P A 2
C7 C 0.6096(11) 0.2748(17) 0.6097(14) 0.093(3) Uani 0.276(9) 1 d D . P A 2
H7A H 0.663683 0.273042 0.575214 0.139 Uiso 0.276(9) 1 calc R U P A 2
H7B H 0.609331 0.232385 0.645478 0.139 Uiso 0.276(9) 1 calc R U P A 2
H7C H 0.619629 0.313987 0.652291 0.139 Uiso 0.276(9) 1 calc R U P A 2
C6A C 0.5119(5) 0.2823(3) 0.5427(4) 0.0763(18) Uani 0.724(9) 1 d D . P A 1
H6A H 0.558649 0.318232 0.574474 0.092 Uiso 0.724(9) 1 calc R U P A 1
C7A C 0.5567(7) 0.2165(4) 0.5859(6) 0.093(3) Uani 0.724(9) 1 d D . P A 1
H7A1 H 0.563714 0.218872 0.653543 0.139 Uiso 0.724(9) 1 calc R U P A 1
H7A2 H 0.622292 0.209702 0.570488 0.139 Uiso 0.724(9) 1 calc R U P A 1
H7A3 H 0.513215 0.178003 0.561578 0.139 Uiso 0.724(9) 1 calc R U P A 1
C8 C 0.4148(6) 0.3027(5) 0.5633(5) 0.108(3) Uani 1 1 d . . . . .
H8A H 0.363207 0.270818 0.532931 0.162 Uiso 1 1 calc R U . A 1
H8B H 0.398249 0.349178 0.540052 0.162 Uiso 1 1 calc R U . A 1
H8C H 0.418719 0.301629 0.630727 0.162 Uiso 1 1 calc R U . A 1
C9 C 0.4695(5) 0.2440(3) 0.1969(4) 0.0627(15) Uani 1 1 d . . . . .
H9 H 0.477625 0.281203 0.152193 0.075 Uiso 1 1 calc R U . . .
C10 C 0.5426(6) 0.1889(4) 0.1852(5) 0.100(2) Uani 1 1 d . . . . .
H10A H 0.610540 0.206594 0.204364 0.150 Uiso 1 1 calc R U . . .
H10B H 0.531271 0.174951 0.119762 0.150 Uiso 1 1 calc R U . . .
H10C H 0.533766 0.149341 0.223763 0.150 Uiso 1 1 calc R U . . .
C11 C 0.3609(5) 0.2224(4) 0.1721(5) 0.099(2) Uani 1 1 d . . . . .
H11A H 0.342957 0.211867 0.105569 0.149 Uiso 1 1 calc R U . . .
H11B H 0.318857 0.259767 0.186694 0.149 Uiso 1 1 calc R U . . .
H11C H 0.350886 0.181651 0.208144 0.149 Uiso 1 1 calc R U . . .
C12 C 0.2490(4) 0.0673(2) 0.3315(3) 0.0416(11) Uani 1 1 d . . . . .
C13 C 0.2184(4) 0.0189(3) 0.2558(4) 0.0488(12) Uani 1 1 d . . . . .
C14 C 0.1161(5) 0.0153(3) 0.2119(4) 0.0673(16) Uani 1 1 d . . . . .
H14 H 0.095901 -0.017346 0.163790 0.081 Uiso 1 1 calc R U . . .
C15 C 0.0454(5) 0.0574(4) 0.2367(5) 0.0784(19) Uani 1 1 d . . . . .
H15 H -0.022224 0.054253 0.205671 0.094 Uiso 1 1 calc R U . . .
C16 C 0.0741(5) 0.1041(3) 0.3069(5) 0.0710(17) Uani 1 1 d . . . . .
H16 H 0.024694 0.132754 0.323690 0.085 Uiso 1 1 calc R U . . .
C17 C 0.1729(4) 0.1116(3) 0.3551(4) 0.0494(13) Uani 1 1 d . . . . .
C18 C 0.1962(5) 0.1684(3) 0.4294(4) 0.0632(15) Uani 1 1 d . . . . .
H18 H 0.268918 0.165435 0.457265 0.076 Uiso 1 1 calc R U . . .
C19 C 0.1769(6) 0.2403(3) 0.3864(5) 0.094(2) Uani 1 1 d . . . . .
H19A H 0.109113 0.242485 0.349183 0.141 Uiso 1 1 calc R U . . .
H19B H 0.224690 0.249614 0.346533 0.141 Uiso 1 1 calc R U . . .
H19C H 0.184653 0.274593 0.436112 0.141 Uiso 1 1 calc R U . . .
C20 C 0.1401(8) 0.1606(4) 0.5092(6) 0.130(3) Uani 1 1 d . . . . .
H20A H 0.162200 0.196059 0.556023 0.195 Uiso 1 1 calc R U . . .
H20B H 0.153788 0.115249 0.537676 0.195 Uiso 1 1 calc R U . . .
H20C H 0.068483 0.165359 0.484862 0.195 Uiso 1 1 calc R U . . .
C21 C 0.2923(4) -0.0304(3) 0.2238(4) 0.0555(14) Uani 1 1 d . . . . .
H21 H 0.360986 -0.013798 0.250923 0.067 Uiso 1 1 calc R U . . .
C22 C 0.2815(9) -0.1009(4) 0.2621(10) 0.201(6) Uani 1 1 d . . . . .
H22A H 0.211039 -0.113810 0.249776 0.301 Uiso 1 1 calc R U . . .
H22B H 0.307697 -0.100940 0.329367 0.301 Uiso 1 1 calc R U . . .
H22C H 0.318784 -0.133896 0.232163 0.301 Uiso 1 1 calc R U . . .
C23 C 0.2833(10) -0.0347(7) 0.1242(6) 0.231(8) Uani 1 1 d . . . . .
H23A H 0.313254 -0.077609 0.108558 0.346 Uiso 1 1 calc R U . . .
H23B H 0.317784 0.004165 0.102654 0.346 Uiso 1 1 calc R U . . .
H23C H 0.212824 -0.033668 0.093835 0.346 Uiso 1 1 calc R U . . .
C24 C 0.3548(4) 0.0051(2) 0.7065(3) 0.0427(11) Uani 1 1 d . . . . .
C25 C 0.2878(4) -0.0516(3) 0.6796(4) 0.0515(13) Uani 1 1 d . . . . .
C26 C 0.2392(4) -0.0793(3) 0.7466(4) 0.0626(15) Uani 1 1 d . . . . .
H26 H 0.195597 -0.117002 0.730002 0.075 Uiso 1 1 calc R U . . .
C27 C 0.2528(5) -0.0534(3) 0.8365(5) 0.0708(18) Uani 1 1 d . . . . .
H27 H 0.220002 -0.074066 0.880574 0.085 Uiso 1 1 calc R U . . .
C28 C 0.3148(4) 0.0031(3) 0.8619(4) 0.0606(15) Uani 1 1 d . . . . .
H28 H 0.322908 0.021007 0.923073 0.073 Uiso 1 1 calc R U . . .
C29 C 0.3653(4) 0.0336(3) 0.7986(3) 0.0495(13) Uani 1 1 d . . . . .
C30 C 0.4262(4) 0.1008(3) 0.8257(4) 0.0644(16) Uani 1 1 d . . . . .
H30 H 0.487526 0.097406 0.798947 0.077 Uiso 1 1 calc R U . . .
C31 C 0.3678(6) 0.1641(4) 0.7812(6) 0.098(2) Uani 1 1 d . . . . .
H31A H 0.311065 0.172370 0.810894 0.148 Uiso 1 1 calc R U . . .
H31B H 0.343745 0.155959 0.714540 0.148 Uiso 1 1 calc R U . . .
H31C H 0.411611 0.204292 0.789764 0.148 Uiso 1 1 calc R U . . .
C32 C 0.4609(6) 0.1107(5) 0.9325(5) 0.118(3) Uani 1 1 d . . . . .
H32A H 0.507968 0.149023 0.944611 0.178 Uiso 1 1 calc R U . . .
H32B H 0.493471 0.068803 0.960087 0.178 Uiso 1 1 calc R U . . .
H32C H 0.403141 0.120647 0.960180 0.178 Uiso 1 1 calc R U . . .
C33 C 0.2677(5) -0.0821(3) 0.5806(5) 0.079(2) Uani 1 1 d . . . . .
H33 H 0.324837 -0.070109 0.550685 0.095 Uiso 1 1 calc R U . . .
C34 C 0.1730(7) -0.0514(4) 0.5222(5) 0.119(3) Uani 1 1 d . . . . .
H34A H 0.115317 -0.066703 0.546739 0.179 Uiso 1 1 calc R U . . .
H34B H 0.165763 -0.066552 0.457526 0.179 Uiso 1 1 calc R U . . .
H34C H 0.177113 -0.001313 0.524877 0.179 Uiso 1 1 calc R U . . .
C35 C 0.2561(7) -0.1621(4) 0.5796(6) 0.117(3) Uani 1 1 d . . . . .
H35A H 0.193344 -0.174360 0.597448 0.175 Uiso 1 1 calc R U . . .
H35B H 0.311771 -0.182440 0.623719 0.175 Uiso 1 1 calc R U . . .
H35C H 0.256111 -0.179440 0.516916 0.175 Uiso 1 1 calc R U . . .

loop_
_atom_site_aniso_label
_atom_site_aniso_U_11
_atom_site_aniso_U_22
_atom_site_aniso_U_33
_atom_site_aniso_U_23
_atom_site_aniso_U_13
_atom_site_aniso_U_12
Ge1 0.0727(5) 0.0549(4) 0.0569(4) -0.0007(3) 0.0113(3) -0.0048(3)
Cu1 0.0486(4) 0.0519(4) 0.0322(3) 0.0012(3) 0.0082(3) 0.0013(3)
Cu2 0.0454(4) 0.0522(4) 0.0376(3) -0.0004(3) 0.0103(3) -0.0005(3)
N1 0.065(3) 0.053(3) 0.043(2) -0.005(2) 0.016(2) -0.010(2)
N2 0.060(3) 0.047(2) 0.045(2) -0.006(2) 0.017(2) -0.001(2)
N3 0.043(2) 0.048(2) 0.037(2) 0.0047(18) 0.0059(18) -0.0001(19)
N4 0.048(2) 0.062(3) 0.029(2) 0.0019(19) 0.0101(18) 0.000(2)
C1 0.058(3) 0.046(3) 0.048(3) -0.005(3) 0.011(3) -0.002(2)
C2 0.071(4) 0.053(3) 0.058(4) -0.005(3) 0.020(3) -0.008(3)
C3 0.065(4) 0.048(3) 0.048(3) -0.005(3) 0.021(3) -0.003(3)
C4 0.106(5) 0.076(4) 0.067(4) -0.001(3) 0.033(4) -0.018(4)
C5 0.123(6) 0.077(5) 0.075(5) -0.026(4) 0.020(4) -0.039(4)
C6 0.106(5) 0.084(4) 0.044(3) -0.002(3) 0.026(3) -0.002(4)
C7 0.092(7) 0.136(9) 0.046(5) 0.007(6) 0.004(5) 0.007(6)
C6A 0.106(5) 0.084(4) 0.044(3) -0.002(3) 0.026(3) -0.002(4)
C7A 0.092(7) 0.136(9) 0.046(5) 0.007(6) 0.004(5) 0.007(6)
C8 0.109(6) 0.161(8) 0.065(5) -0.012(5) 0.045(4) 0.018(6)
C9 0.082(4) 0.058(3) 0.045(3) -0.011(3) 0.004(3) -0.002(3)
C10 0.127(6) 0.112(6) 0.060(4) -0.036(4) 0.014(4) 0.034(5)
C11 0.114(6) 0.111(6) 0.060(4) -0.019(4) -0.012(4) 0.006(5)
C12 0.048(3) 0.038(3) 0.039(3) 0.010(2) 0.010(2) -0.001(2)
C13 0.049(3) 0.050(3) 0.045(3) 0.005(2) 0.003(2) 0.002(3)
C14 0.065(4) 0.066(4) 0.064(4) -0.004(3) -0.003(3) -0.007(3)
C15 0.046(4) 0.088(5) 0.096(5) 0.003(4) 0.004(3) 0.002(4)
C16 0.060(4) 0.073(4) 0.083(5) 0.002(4) 0.021(3) 0.016(3)
C17 0.049(3) 0.053(3) 0.049(3) 0.012(3) 0.014(3) 0.005(3)
C18 0.068(4) 0.063(4) 0.061(4) -0.003(3) 0.019(3) 0.016(3)
C19 0.119(6) 0.066(4) 0.094(5) 0.001(4) 0.016(4) 0.017(4)
C20 0.200(9) 0.127(7) 0.088(6) -0.016(5) 0.087(6) -0.007(6)
C21 0.056(3) 0.053(3) 0.051(3) -0.014(3) -0.005(3) 0.005(3)
C22 0.244(13) 0.082(7) 0.319(18) 0.049(9) 0.157(13) 0.048(8)
C23 0.247(13) 0.370(19) 0.078(7) 0.013(9) 0.039(8) 0.234(14)
C24 0.040(3) 0.053(3) 0.036(3) 0.004(2) 0.010(2) 0.006(2)
C25 0.042(3) 0.066(3) 0.048(3) 0.000(3) 0.013(2) -0.003(3)
C26 0.052(3) 0.068(4) 0.073(4) -0.001(3) 0.023(3) -0.005(3)
C27 0.070(4) 0.085(4) 0.070(4) 0.024(4) 0.044(3) 0.010(4)
C28 0.064(4) 0.082(4) 0.040(3) 0.004(3) 0.022(3) 0.001(3)
C29 0.045(3) 0.066(3) 0.040(3) 0.000(2) 0.014(2) 0.004(3)
C30 0.066(4) 0.085(4) 0.046(3) -0.020(3) 0.022(3) -0.017(3)
C31 0.108(6) 0.082(5) 0.113(6) -0.021(5) 0.038(5) -0.008(4)
C32 0.124(6) 0.179(8) 0.059(4) -0.051(5) 0.034(4) -0.064(6)
C33 0.080(5) 0.095(5) 0.064(4) -0.021(4) 0.019(4) -0.046(4)
C34 0.155(8) 0.117(6) 0.070(5) 0.007(5) -0.017(5) -0.007(6)
C35 0.141(7) 0.096(6) 0.102(6) -0.041(5) -0.001(5) -0.013(5)

loop_
_atom_type_symbol
_atom_type_description
_atom_type_scat_dispersion_real
_atom_type_scat_dispersion_imag
_atom_type_scat_source
C C 0.0033 0.0016 'International Tables Vol C Tables 4.2.6.8 and 6.1.1.4'
H H 0.0000 0.0000 'International Tables Vol C Tables 4.2.6.8 and 6.1.1.4'
N N 0.0061 0.0033 'International Tables Vol C Tables 4.2.6.8 and 6.1.1.4'
Cu Cu 0.3201 1.2651 'International Tables Vol C Tables 4.2.6.8 and 6.1.1.4'
Ge Ge 0.1547 1.8001 'International Tables Vol C Tables 4.2.6.8 and 6.1.1.4'

loop_
_geom_angle_atom_site_label_1
_geom_angle_atom_site_label_2
_geom_angle_atom_site_label_3
_geom_angle
_geom_angle_site_symmetry_1
_geom_angle_site_symmetry_3
_geom_angle_publ_flag
N3 Ge1 C1 175.68(19) . . ?
N3 Ge1 Cu2 44.14(12) . . ?
C1 Ge1 Cu2 137.01(16) . . ?
N3 Ge1 Cu1 39.33(11) . . ?
C1 Ge1 Cu1 144.78(16) . . ?
Cu2 Ge1 Cu1 56.08(2) . . ?
N3 Cu1 N4 175.35(17) . . ?
N3 Cu1 Cu2 45.56(12) . . ?
N4 Cu1 Cu2 132.86(12) . . ?
N3 Cu1 Cu2 134.29(12) . 3_656 ?
N4 Cu1 Cu2 44.28(12) . 3_656 ?
Cu2 Cu1 Cu2 88.75(2) . 3_656 ?
N3 Cu1 Ge1 39.62(12) . . ?
N4 Cu1 Ge1 135.98(13) . . ?
Cu2 Cu1 Ge1 58.27(2) . . ?
Cu2 Cu1 Ge1 122.18(3) 3_656 . ?
N3 Cu2 N4 178.01(17) . 3_656 ?
N3 Cu2 Cu1 45.14(11) . . ?
N4 Cu2 Cu1 134.38(11) 3_656 . ?
N3 Cu2 Ge1 44.08(12) . . ?
N4 Cu2 Ge1 137.91(12) 3_656 . ?
Cu1 Cu2 Ge1 65.65(2) . . ?
N3 Cu2 Cu1 136.36(12) . 3_656 ?
N4 Cu2 Cu1 43.31(11) 3_656 3_656 ?
Cu1 Cu2 Cu1 91.24(2) . 3_656 ?
Ge1 Cu2 Cu1 126.28(3) . 3_656 ?
C1 N1 C2 110.0(4) . . ?
C1 N1 C6A 126.2(5) . . ?
C2 N1 C6A 123.6(5) . . ?
C1 N1 C6 126.2(5) . . ?
C2 N1 C6 123.6(5) . . ?
C1 N2 C3 111.1(4) . . ?
C1 N2 C9 125.0(4) . . ?
C3 N2 C9 123.8(4) . . ?
C12 N3 Cu1 118.4(3) . . ?
C12 N3 Ge1 116.8(3) . . ?
Cu1 N3 Ge1 101.05(18) . . ?
C12 N3 Cu2 132.3(3) . . ?
Cu1 N3 Cu2 89.30(16) . . ?
Ge1 N3 Cu2 91.79(17) . . ?
C24 N4 Cu1 129.2(3) . . ?
C24 N4 Cu2 115.8(3) . 3_656 ?
Cu1 N4 Cu2 92.41(16) . 3_656 ?
N2 C1 N1 105.6(4) . . ?
N2 C1 Ge1 126.3(4) . . ?
N1 C1 Ge1 128.0(4) . . ?
C3 C2 N1 106.6(5) . . ?
C3 C2 C5 129.7(5) . . ?
N1 C2 C5 123.7(5) . . ?
C2 C3 N2 106.6(5) . . ?
C2 C3 C4 129.6(5) . . ?
N2 C3 C4 123.8(5) . . ?
C8 C6 N1 113.4(5) . . ?
C8 C6 C7 127.9(11) . . ?
N1 C6 C7 116.2(11) . . ?
C8 C6A N1 113.4(5) . . ?
C8 C6A C7A 116.8(7) . . ?
N1 C6A C7A 113.9(6) . . ?
C10 C9 N2 111.6(5) . . ?
C10 C9 C11 114.8(6) . . ?
N2 C9 C11 111.3(5) . . ?
N3 C12 C17 121.5(4) . . ?
N3 C12 C13 121.2(4) . . ?
C17 C12 C13 117.3(4) . . ?
C14 C13 C12 119.0(5) . . ?
C14 C13 C21 118.8(5) . . ?
C12 C13 C21 122.2(4) . . ?
C15 C14 C13 122.3(6) . . ?
C16 C15 C14 119.0(6) . . ?
C15 C16 C17 123.3(6) . . ?
C16 C17 C12 119.1(5) . . ?
C16 C17 C18 118.2(5) . . ?
C12 C17 C18 122.7(5) . . ?
C20 C18 C19 109.4(6) . . ?
C20 C18 C17 113.8(5) . . ?
C19 C18 C17 111.8(5) . . ?
C23 C21 C22 109.3(8) . . ?
C23 C21 C13 114.8(5) . . ?
C22 C21 C13 109.7(6) . . ?
C25 C24 C29 119.3(4) . . ?
C25 C24 N4 121.6(4) . . ?
C29 C24 N4 119.0(4) . . ?
C26 C25 C24 118.1(5) . . ?
C26 C25 C33 119.5(5) . . ?
C24 C25 C33 122.4(5) . . ?
C27 C26 C25 122.3(6) . . ?
C26 C27 C28 119.8(5) . . ?
C27 C28 C29 121.1(5) . . ?
C28 C29 C24 119.3(5) . . ?
C28 C29 C30 120.0(5) . . ?
C24 C29 C30 120.6(4) . . ?
C31 C30 C32 110.7(6) . . ?
C31 C30 C29 111.1(5) . . ?
C32 C30 C29 113.5(5) . . ?
C34 C33 C25 110.3(6) . . ?
C34 C33 C35 108.2(6) . . ?
C25 C33 C35 113.0(6) . . ?

loop_
_geom_bond_atom_site_label_1
_geom_bond_atom_site_label_2
_geom_bond_distance
_geom_bond_site_symmetry_2
_geom_bond_publ_flag
Ge1 N3 1.878(4) . ?
Ge1 C1 1.910(5) . ?
Ge1 Cu2 2.6988(9) . ?
Ge1 Cu1 2.8909(8) . ?
Cu1 N3 1.867(4) . ?
Cu1 N4 1.893(4) . ?
Cu1 Cu2 2.6333(8) . ?
Cu1 Cu2 2.7573(8) 3_656 ?
Cu2 N3 1.880(4) . ?
Cu2 N4 1.927(4) 3_656 ?
N1 C1 1.339(6) . ?
N1 C2 1.391(6) . ?
N1 C6A 1.470(7) . ?
N1 C6 1.470(7) . ?
N2 C1 1.330(6) . ?
N2 C3 1.375(6) . ?
N2 C9 1.480(6) . ?
N3 C12 1.413(6) . ?
N4 C24 1.430(6) . ?
C2 C3 1.335(7) . ?
C2 C5 1.504(8) . ?
C3 C4 1.483(7) . ?
C6 C8 1.450(8) . ?
C6 C7 1.471(5) . ?
C6A C8 1.450(8) . ?
C6A C7A 1.476(5) . ?
C9 C10 1.473(8) . ?
C9 C11 1.489(8) . ?
C12 C17 1.421(7) . ?
C12 C13 1.425(7) . ?
C13 C14 1.394(7) . ?
C13 C21 1.507(7) . ?
C14 C15 1.347(8) . ?
C15 C16 1.344(9) . ?
C16 C17 1.376(8) . ?
C17 C18 1.511(7) . ?
C18 C20 1.503(8) . ?
C18 C19 1.509(8) . ?
C21 C23 1.415(10) . ?
C21 C22 1.475(10) . ?
C24 C25 1.412(7) . ?
C24 C29 1.413(6) . ?
C25 C26 1.375(7) . ?
C25 C33 1.513(8) . ?
C26 C27 1.362(8) . ?
C27 C28 1.368(8) . ?
C28 C29 1.371(7) . ?
C29 C30 1.531(7) . ?
C30 C31 1.512(9) . ?
C30 C32 1.525(8) . ?
C33 C34 1.496(10) . ?
C33 C35 1.537(9) . ?
